data_1525694
loop_
_publ_author_name
'Blasco, J.'
'Ritter, C.'
'Garcia, J.'
'de Teresa, J.M.'
'Perez-Cacho, J.'
'Ibarra, M.R.'

_publ_section_title
;
 Structural and magnetic study of Tb1-x Cax Mn O3 perovskites
;
_journal_name_full 'Physical Review, Serie 3. B - Condensed Matter (18,1978-)'
_journal_page_first 5609
_journal_page_last 5618
_journal_volume 62
_journal_year 2000
_chemical_formula_sum 'Ca0.85 Mn O3 Tb0.15'
_chemical_name_systematic '(Tb0.15 Ca0.85) (Mn O3)'
_space_group_IT_number 11
_symmetry_space_group_name_Hall '-P 2yb'
_symmetry_space_group_name_H-M 'P 1 21/m 1'
_cell_angle_alpha 90
_cell_angle_beta 91.02
_cell_angle_gamma 90
_cell_formula_units_Z 4
_cell_length_a 5.3245
_cell_length_b 7.4223
_cell_length_c 5.2841
_cell_volume 208.795
_citation_journal_id_ASTM PRBMDO
_cod_data_source_file Blasco_PRBMDO_2000_495.cif
_cod_data_source_block Ca0.85Mn1O3Tb0.15
_cod_original_cell_volume 208.7947
_cod_original_formula_sum 'Ca0.85 Mn1 O3 Tb0.15'
_cod_database_code 1525694

loop_
_symmetry_equiv_pos_as_xyz
x,y,z
-x,y+1/2,-z
-x,-y,-z
x,-y-1/2,z

loop_
_atom_site_label
_atom_site_type_symbol
_atom_site_fract_x
_atom_site_fract_y
_atom_site_fract_z
_atom_site_occupancy
_atom_site_U_iso_or_equiv
O4 O-2 0.7937 0.0394 0.7826 1 0.0
Mn1 Mn+3 0 0 0.5 1 0.0
O1 O-2 0.4822 0.25 0.0623 1 0.0
Ca1 Ca+2 0.033 0.25 -0.0063 0.85 0.0
Tb2 Tb+3 0.533 0.25 0.5063 0.15 0.0
Ca2 Ca+2 0.533 0.25 0.5063 0.85 0.0
O2 O-2 0.9822 0.25 0.4372 1 0.0
Tb1 Tb+3 0.033 0.25 -0.0063 0.15 0.0
O3 O-2 0.2937 0.0394 0.7174 1 0.0
Mn2 Mn+3 0.5 0 0 1 0.0
